data_4129301
loop_
_publ_author_name
'Liu, Lujia'
'Telfer, Shane G.'

_publ_section_title
;
 Systematic ligand modulation enhances the moisture stability and gas
 sorption characteristics of quaternary metal-organic frameworks.
;
_journal_issue 11
_journal_name_full 'Journal of the American Chemical Society'
_journal_page_first 3901
_journal_page_last 3909
_journal_paper_doi 10.1021/jacs.5b00365
_journal_volume 137
_journal_year 2015
_chemical_formula_sum 'C99 H122 O13 Zn4'
_chemical_formula_weight 1781.44
_space_group_crystal_system cubic
_space_group_IT_number 200
_space_group_name_Hall '-P 2 2 3'
_space_group_name_H-M_alt 'P m -3'
_atom_sites_solution_hydrogens geom
_audit_creation_method SHELXL-2013
_cell_angle_alpha 90
_cell_angle_beta 90
_cell_angle_gamma 90
_cell_formula_units_Z 6
_cell_length_a 29.8614(5)
_cell_length_b 29.8614(5)
_cell_length_c 29.8614(5)
_cell_measurement_reflns_used 24542
_cell_measurement_temperature 293(2)
_cell_measurement_theta_max 72.00
_cell_measurement_theta_min 6.63
_cell_volume 26627.5(8)
_computing_cell_refinement 'FSProcess in Process-Auto (Rigaku, 1998)'
_computing_data_collection 'CrystalClear (Rigaku, 2005)'
_computing_data_reduction 'FSProcess in Process-Auto (Rigaku, 1998)'
_computing_molecular_graphics 'OLEX (Dolomanov, 2003)'
_computing_publication_material 'SHELXL-97 (Sheldrick, 1997)'
_computing_structure_refinement 'SHELXL-97 (Sheldrick, 1997)'
_computing_structure_solution 'SHELXS-97 (Sheldrick, 2008)'
_diffrn_ambient_temperature 293(2)
_diffrn_detector_area_resol_mean 10
_diffrn_measured_fraction_theta_full 0.996
_diffrn_measured_fraction_theta_max 0.986
_diffrn_measurement_device_type 'Rigaku Spider'
_diffrn_measurement_method \w-scans
_diffrn_radiation_type CuK\a
_diffrn_radiation_wavelength 1.54178
_diffrn_reflns_av_R_equivalents 0.0543
_diffrn_reflns_av_unetI/netI 0.0343
_diffrn_reflns_Laue_measured_fraction_full 0.996
_diffrn_reflns_Laue_measured_fraction_max 0.986
_diffrn_reflns_limit_h_max 28
_diffrn_reflns_limit_h_min -20
_diffrn_reflns_limit_k_max 36
_diffrn_reflns_limit_k_min -36
_diffrn_reflns_limit_l_max 36
_diffrn_reflns_limit_l_min -20
_diffrn_reflns_number 84708
_diffrn_reflns_point_group_measured_fraction_full 0.996
_diffrn_reflns_point_group_measured_fraction_max 0.986
_diffrn_reflns_theta_full 67.679
_diffrn_reflns_theta_max 72.051
_diffrn_reflns_theta_min 6.630
_diffrn_source 'Rigaku MM007 rotating anode'
_exptl_absorpt_coefficient_mu 0.858
_exptl_absorpt_correction_T_max 1.000000
_exptl_absorpt_correction_T_min 0.571993
_exptl_absorpt_correction_type multi-scan
_exptl_absorpt_process_details '(ABSCOR; Higashi, 1995)'
_exptl_crystal_colour yellow
_exptl_crystal_density_diffrn 0.667
_exptl_crystal_density_method 'not measured'
_exptl_crystal_description block
_exptl_crystal_F_000 5640
_exptl_crystal_size_max 0.719
_exptl_crystal_size_mid 0.708
_exptl_crystal_size_min 0.615
_refine_diff_density_max 0.384
_refine_diff_density_min -0.372
_refine_diff_density_rms 0.055
_refine_ls_extinction_method none
_refine_ls_goodness_of_fit_ref 1.069
_refine_ls_hydrogen_treatment constr
_refine_ls_matrix_type full
_refine_ls_number_parameters 215
_refine_ls_number_reflns 9163
_refine_ls_number_restraints 0
_refine_ls_restrained_S_all 1.069
_refine_ls_R_factor_all 0.0921
_refine_ls_R_factor_gt 0.0786
_refine_ls_shift/su_max 0.000
_refine_ls_shift/su_mean 0.000
_refine_ls_structure_factor_coef Fsqd
_refine_ls_weighting_details
;
 w=1/[\s^2^(Fo^2^)+(0.1446P)^2^+9.5742P]
 where P=(Fo^2^+2Fc^2^)/3
;
_refine_ls_weighting_scheme calc
_refine_ls_wR_factor_gt 0.2480
_refine_ls_wR_factor_ref 0.2602
_reflns_Friedel_coverage 0.000
_reflns_number_gt 7044
_reflns_number_total 9163
_reflns_threshold_expression 'I > 2\s(I)'
_cod_data_source_file ja5b00365_si_002.cif
_cod_data_source_block MUF-77-Hexyl
_cod_original_cell_volume 26627.5(13)
_cod_database_code 4129301
_shelx_space_group_comment
;
The symmetry employed for this shelxl refinement is uniquely defined
by the following loop, which should always be used as a source of
symmetry information in preference to the above space-group names.
They are only intended as comments.
;
_shelx_estimated_absorpt_t_min 0.577
_shelx_estimated_absorpt_t_max 0.620
_shelxl_version_number 2013-2

loop_
_space_group_symop_operation_xyz
'x, y, z'
'-x, -y, z'
'-x, y, -z'
'x, -y, -z'
'z, x, y'
'z, -x, -y'
'-z, -x, y'
'-z, x, -y'
'y, z, x'
'-y, z, -x'
'y, -z, -x'
'-y, -z, x'
'-x, -y, -z'
'x, y, -z'
'x, -y, z'
'-x, y, z'
'-z, -x, -y'
'-z, x, y'
'z, x, -y'
'z, -x, y'
'-y, -z, -x'
'y, -z, x'
'-y, z, x'
'y, z, -x'

loop_
_atom_site_label
_atom_site_type_symbol
_atom_site_fract_x
_atom_site_fract_y
_atom_site_fract_z
_atom_site_U_iso_or_equiv
_atom_site_adp_type
_atom_site_occupancy
_atom_site_site_symmetry_order
_atom_site_calc_flag
_atom_site_refinement_flags_posn
_atom_site_refinement_flags_adp
_atom_site_refinement_flags_occupancy
Zn1 Zn 0.44636(2) 0.32268(2) 0.0000 0.0641(2) Uani 1 2 d S T P
Zn2 Zn 0.5000 0.24864(2) 0.05292(2) 0.0682(2) Uani 1 2 d S T P
O1 O 0.5000 0.28610(11) 0.0000 0.0590(8) Uani 1 4 d S T P
O2 O 0.46292(13) 0.38503(10) 0.0000 0.1023(12) Uani 1 2 d S T P
O5 O 0.44674(11) 0.25901(11) 0.08824(10) 0.1131(10) Uani 1 1 d . . .
O4 O 0.41009(10) 0.31217(10) 0.05167(10) 0.1087(9) Uani 1 1 d . . .
O3 O 0.5000 0.18615(12) 0.03760(17) 0.1297(17) Uani 1 2 d S T P
C1 C 0.5000 0.4043(2) 0.0000 0.088(2) Uani 1 4 d S T P
C2 C 0.5000 0.4534(2) 0.0000 0.096(2) Uani 1 4 d S T P
C9 C 0.41461(15) 0.28612(15) 0.08276(15) 0.1028(13) Uani 1 1 d . . .
C4 C 0.5000 0.1675(3) 0.0000 0.116(3) Uani 1 4 d S T P
C13 C 0.3120(2) 0.2851(2) 0.1815(2) 0.154(3) Uani 1 1 d . . .
C3 C 0.4599(2) 0.47675(17) 0.0000 0.125(2) Uani 1 2 d S T P
H3 H 0.4329 0.4612 0.0000 0.150 Uiso 1 2 calc R U P
C14 C 0.34391(19) 0.25248(18) 0.1836(2) 0.141(2) Uani 1 1 d . . .
C5 C 0.5000 0.1181(3) 0.0000 0.166(6) Uani 1 4 d S T P
C15 C 0.37910(19) 0.25352(19) 0.15061(19) 0.143(2) Uani 1 1 d . . .
H15 H 0.4023 0.2328 0.1517 0.172 Uiso 1 1 calc R U .
C10 C 0.37810(19) 0.28509(18) 0.11775(18) 0.1326(19) Uani 1 1 d . . .
C11 C 0.3445(2) 0.3174(2) 0.1168(2) 0.166(3) Uani 1 1 d . . .
H11 H 0.3444 0.3389 0.0942 0.199 Uiso 1 1 calc R U .
C8 C 0.5000 0.0239(3) 0.0000 0.223(9) Uani 1 4 d S T P
C6 C 0.5000 0.0947(2) 0.0396(4) 0.254(8) Uani 1 2 d S T P
H6 H 0.5000 0.1095 0.0670 0.305 Uiso 1 2 calc R U P
C18 C 0.3393(2) 0.2201(2) 0.2196(2) 0.151(3) Uani 1 1 d . . .
C16 C 0.2797(2) 0.2766(2) 0.2216(2) 0.152(3) Uani 1 1 d . . .
C12 C 0.3111(3) 0.3178(2) 0.1492(2) 0.200(4) Uani 1 1 d . . .
H12 H 0.2888 0.3395 0.1490 0.240 Uiso 1 1 calc R U .
C17 C 0.29744(19) 0.2380(2) 0.2425(2) 0.144(2) Uani 1 1 d . . .
C7 C 0.5000 0.0475(3) 0.0375(4) 0.255(8) Uani 1 2 d S T P
H7 H 0.5000 0.0318 0.0644 0.306 Uiso 1 2 calc R U P
C23 C 0.3892(6) 0.2700(6) 0.2723(5) 0.366(10) Uani 1 1 d . . .
H23A H 0.3978 0.2910 0.2491 0.439 Uiso 1 1 calc R U .
H23B H 0.3615 0.2805 0.2857 0.439 Uiso 1 1 calc R U .
C22 C 0.3807(3) 0.2216(4) 0.2501(3) 0.214(5) Uani 1 1 d . . .
H22A H 0.4069 0.2133 0.2327 0.257 Uiso 1 1 calc R U .
H22B H 0.3772 0.1996 0.2737 0.257 Uiso 1 1 calc R U .
C19 C 0.3344(4) 0.1736(3) 0.2002(4) 0.215(5) Uani 1 1 d . . .
H19A H 0.3315 0.1524 0.2246 0.258 Uiso 1 1 calc R U .
H19B H 0.3616 0.1662 0.1840 0.258 Uiso 1 1 calc R U .
C20 C 0.2937(5) 0.1677(5) 0.1681(6) 0.314(8) Uani 1 1 d . . .
H20A H 0.2964 0.1898 0.1444 0.377 Uiso 1 1 calc R U .
H20B H 0.2667 0.1748 0.1848 0.377 Uiso 1 1 calc R U .
C21 C 0.2862(9) 0.1161(9) 0.1434(10) 0.61(2) Uiso 1 1 d . . .
H21A H 0.3120 0.1089 0.1256 0.908 Uiso 1 1 calc R U .
H21B H 0.2601 0.1169 0.1246 0.908 Uiso 1 1 calc R U .
H21C H 0.2822 0.0938 0.1662 0.908 Uiso 1 1 calc R U .
C24 C 0.4262 0.2689 0.3088 0.727 Uiso 1 1 d . U .
H24A H 0.4551 0.2666 0.2947 0.908 Uiso 1 1 calc R U .
H24B H 0.4217 0.2435 0.3279 0.908 Uiso 1 1 calc R U .
H24C H 0.4249 0.2958 0.3262 0.908 Uiso 1 1 calc R U .

loop_
_atom_site_aniso_label
_atom_site_aniso_U_11
_atom_site_aniso_U_22
_atom_site_aniso_U_33
_atom_site_aniso_U_23
_atom_site_aniso_U_13
_atom_site_aniso_U_12
Zn1 0.0689(4) 0.0500(3) 0.0734(4) 0.000 0.000 0.0024(2)
Zn2 0.0826(4) 0.0528(3) 0.0690(4) 0.0078(2) 0.000 0.000
O1 0.066(2) 0.0430(18) 0.068(2) 0.000 0.000 0.000
O2 0.105(3) 0.0471(17) 0.155(4) 0.000 0.000 0.0030(17)
O5 0.125(2) 0.113(2) 0.101(2) 0.0394(17) 0.0375(17) 0.0164(18)
O4 0.107(2) 0.107(2) 0.112(2) 0.0231(17) 0.0403(17) 0.0238(16)
O3 0.216(5) 0.0457(19) 0.127(3) 0.002(2) 0.000 0.000
C1 0.104(6) 0.055(4) 0.106(5) 0.000 0.000 0.000
C2 0.099(5) 0.043(3) 0.145(7) 0.000 0.000 0.000
C9 0.101(3) 0.102(3) 0.105(3) 0.009(2) 0.036(2) 0.009(2)
C4 0.163(9) 0.046(4) 0.139(8) 0.000 0.000 0.000
C13 0.164(5) 0.148(5) 0.151(5) 0.076(4) 0.063(4) 0.072(4)
C3 0.115(5) 0.051(3) 0.208(8) 0.000 0.000 -0.006(3)
C14 0.141(4) 0.128(4) 0.154(5) 0.061(3) 0.059(4) 0.062(3)
C5 0.305(17) 0.035(4) 0.157(10) 0.000 0.000 0.000
C15 0.144(4) 0.139(4) 0.146(4) 0.046(4) 0.063(4) 0.049(3)
C10 0.143(4) 0.128(4) 0.126(4) 0.040(3) 0.059(3) 0.031(3)
C11 0.164(5) 0.167(5) 0.166(5) 0.066(4) 0.090(4) 0.080(4)
C8 0.47(3) 0.047(5) 0.154(11) 0.000 0.000 0.000
C6 0.54(3) 0.050(4) 0.176(9) 0.005(5) 0.000 0.000
C18 0.152(5) 0.147(5) 0.154(5) 0.060(4) 0.073(4) 0.066(4)
C16 0.147(4) 0.168(5) 0.141(4) 0.080(4) 0.073(4) 0.057(4)
C12 0.216(7) 0.187(6) 0.198(6) 0.107(5) 0.122(6) 0.110(5)
C17 0.136(4) 0.147(4) 0.149(4) 0.055(4) 0.070(4) 0.069(4)
C7 0.53(3) 0.062(4) 0.175(10) 0.017(5) 0.000 0.000
C23 0.40(2) 0.40(2) 0.300(16) -0.045(16) 0.139(16) 0.037(19)
C22 0.149(6) 0.314(12) 0.179(7) 0.121(8) 0.059(5) 0.101(8)
C19 0.258(11) 0.147(7) 0.240(10) 0.071(7) 0.136(9) 0.081(7)
C20 0.298(17) 0.279(15) 0.37(2) -0.034(15) 0.098(16) -0.027(14)

loop_
_atom_type_symbol
_atom_type_description
_atom_type_scat_dispersion_real
_atom_type_scat_dispersion_imag
_atom_type_scat_source
C C 0.0181 0.0091 'International Tables Vol C Tables 4.2.6.8 and 6.1.1.4'
H H 0.0000 0.0000 'International Tables Vol C Tables 4.2.6.8 and 6.1.1.4'
O O 0.0492 0.0322 'International Tables Vol C Tables 4.2.6.8 and 6.1.1.4'
Zn Zn -1.5491 0.6778 'International Tables Vol C Tables 4.2.6.8 and 6.1.1.4'

loop_
_geom_angle_atom_site_label_1
_geom_angle_atom_site_label_2
_geom_angle_atom_site_label_3
_geom_angle
_geom_angle_site_symmetry_1
_geom_angle_site_symmetry_3
O4 Zn1 O4 107.7(2) 14 .
O4 Zn1 O2 107.71(12) 14 .
O4 Zn1 O2 107.71(12) . .
O4 Zn1 O1 112.07(10) 14 .
O4 Zn1 O1 112.07(10) . .
O2 Zn1 O1 109.41(14) . .
O4 Zn1 Zn2 76.60(9) 14 14
O4 Zn1 Zn2 125.25(9) . 14
O2 Zn1 Zn2 123.16(10) . 14
O1 Zn1 Zn2 35.47(4) . 14
O4 Zn1 Zn2 125.25(9) 14 .
O4 Zn1 Zn2 76.60(9) . .
O2 Zn1 Zn2 123.16(10) . .
O1 Zn1 Zn2 35.47(4) . .
Zn2 Zn1 Zn2 60.12(2) 14 .
O3 Zn2 O5 106.58(12) . 16_655
O3 Zn2 O5 106.58(12) . .
O5 Zn2 O5 110.7(2) 16_655 .
O3 Zn2 O1 111.52(16) . .
O5 Zn2 O1 110.66(9) 16_655 .
O5 Zn2 O1 110.66(9) . .
O3 Zn2 Zn1 124.16(12) . 3_655
O5 Zn2 Zn1 75.13(8) 16_655 3_655
O5 Zn2 Zn1 125.37(9) . 3_655
O1 Zn2 Zn1 35.53(4) . 3_655
O3 Zn2 Zn1 124.16(12) . .
O5 Zn2 Zn1 125.37(9) 16_655 .
O5 Zn2 Zn1 75.13(8) . .
O1 Zn2 Zn1 35.53(4) . .
Zn1 Zn2 Zn1 61.03(2) 3_655 .
Zn2 O1 Zn2 109.41(16) 14 .
Zn2 O1 Zn1 108.997(12) 14 .
Zn2 O1 Zn1 108.998(12) . .
Zn2 O1 Zn1 108.996(12) 14 3_655
Zn2 O1 Zn1 108.997(12) . 3_655
Zn1 O1 Zn1 111.42(16) . 3_655
C1 O2 Zn1 132.4(4) . .
C9 O5 Zn2 130.9(3) . .
C9 O4 Zn1 131.1(3) . .
C4 O3 Zn2 130.2(5) . .
O2 C1 O2 125.0(6) . 3_655
O2 C1 C2 117.5(3) . .
O2 C1 C2 117.5(3) 3_655 .
C3 C2 C3 119.5(7) 3_655 .
C3 C2 C1 120.2(3) 3_655 .
C3 C2 C1 120.2(3) . .
O4 C9 O5 126.2(4) . .
O4 C9 C10 117.4(4) . .
O5 C9 C10 116.4(4) . .
O3 C4 O3 127.2(7) . 14
O3 C4 C5 116.4(4) . .
O3 C4 C5 116.4(4) 14 .
C14 C13 C12 123.6(5) . .
C14 C13 C16 106.4(4) . .
C12 C13 C16 130.0(5) . .
C2 C3 C3 120.2(3) . 15_565
C13 C14 C15 117.6(4) . .
C13 C14 C18 116.4(4) . .
C15 C14 C18 126.1(4) . .
C6 C5 C6 118.9(9) . 14
C6 C5 C4 120.5(5) . .
C6 C5 C4 120.5(5) 14 .
C10 C15 C14 119.5(5) . .
C15 C10 C11 120.7(4) . .
C15 C10 C9 119.8(5) . .
C11 C10 C9 119.4(4) . .
C12 C11 C10 120.5(5) . .
C7 C8 C7 115.7(11) 14 .
C7 C8 C8 122.2(5) 14 13_655
C7 C8 C8 122.2(5) . 13_655
C5 C6 C7 117.9(10) . .
C14 C18 C19 109.8(6) . .
C14 C18 C17 100.1(4) . .
C19 C18 C17 114.5(7) . .
C14 C18 C22 110.1(6) . .
C19 C18 C22 109.4(7) . .
C17 C18 C22 112.6(6) . .
C17 C16 C17 121.2(5) 5 .
C17 C16 C13 135.0(5) 5 .
C17 C16 C13 103.8(4) . .
C13 C12 C11 118.1(5) . .
C16 C17 C16 118.8(5) 9 .
C16 C17 C18 127.9(5) 9 .
C16 C17 C18 113.3(4) . .
C8 C7 C6 124.8(10) . .
C24 C23 C22 112.5(12) . .
C18 C22 C23 113.4(9) . .
C18 C19 C20 114.5(9) . .
C19 C20 C21 117.7(16) . .

loop_
_geom_bond_atom_site_label_1
_geom_bond_atom_site_label_2
_geom_bond_distance
_geom_bond_site_symmetry_2
Zn1 O4 1.911(3) 14
Zn1 O4 1.911(3) .
Zn1 O2 1.926(3) .
Zn1 O1 1.9388(19) .
Zn1 Zn2 3.1545(6) 14
Zn1 Zn2 3.1545(6) .
Zn2 O3 1.921(4) .
Zn2 O5 1.933(3) 16_655
Zn2 O5 1.933(3) .
Zn2 O1 1.936(2) .
Zn2 Zn1 3.1545(6) 3_655
O1 Zn2 1.936(2) 14
O1 Zn1 1.9388(19) 3_655
O2 C1 1.248(5) .
O5 C9 1.266(5) .
O4 C9 1.219(5) .
O3 C4 1.253(5) .
C1 O2 1.248(5) 3_655
C1 C2 1.464(9) .
C2 C3 1.386(7) 3_655
C2 C3 1.386(7) .
C9 C10 1.511(6) .
C4 O3 1.253(5) 14
C4 C5 1.476(10) .
C13 C14 1.364(6) .
C13 C12 1.373(7) .
C13 C16 1.558(6) .
C3 C3 1.389(10) 15_565
C14 C15 1.441(6) .
C14 C18 1.451(6) .
C5 C6 1.374(10) .
C5 C6 1.374(10) 14
C15 C10 1.361(6) .
C10 C11 1.392(7) .
C11 C12 1.390(7) .
C8 C7 1.321(11) 14
C8 C7 1.321(11) .
C8 C8 1.430(19) 13_655
C6 C7 1.411(10) .
C18 C19 1.512(12) .
C18 C17 1.524(6) .
C18 C22 1.536(11) .
C16 C17 1.363(6) 5
C16 C17 1.415(6) .
C17 C16 1.363(6) 9
C23 C24 1.552(17) .
C23 C22 1.611(16) .
C19 C20 1.560(15) .
C20 C21 1.72(3) .
